data_4127721
loop_
_publ_author_name
'Li, Xiaotong'
'Ke, Weijun'
'Traor\'e, Boubacar'
'Guo, Peijun'
'Hadar, Ido'
'Kepenekian, Mika\"el'
'Even, Jacky'
'Katan, Claudine'
'Stoumpos, Constantinos C.'
'Schaller, Richard D.'
'Kanatzidis, Mercouri G.'

_publ_section_title
;
 Two-Dimensional Dion-Jacobson Hybrid Lead Iodide Perovskites with
 Aromatic Diammonium Cations.
;
_journal_issue 32
_journal_name_full 'Journal of the American Chemical Society'
_journal_page_first 12880
_journal_page_last 12890
_journal_paper_doi 10.1021/jacs.9b06398
_journal_volume 141
_journal_year 2019
_chemical_formula_sum 'C6 H10 I4 N2 Pb'
_chemical_formula_weight 825
_space_group_IT_number 7
_space_group_name_Hall 'P -2yac'
_space_group_name_H-M_alt 'P 1 n 1'
_symmetry_cell_setting monoclinic
_symmetry_Int_Tables_number 7
_symmetry_space_group_name_Hall 'P -2yac'
_symmetry_space_group_name_H-M 'P 1 n 1'
_cell_angle_alpha 90
_cell_angle_beta 90.103(13)
_cell_angle_gamma 90
_cell_formula_units_Z 4
_cell_length_a 9.1223(13)
_cell_length_b 8.7787(12)
_cell_length_c 19.830(4)
_cell_measurement_reflns_used 4585
_cell_measurement_temperature 293
_cell_measurement_theta_max 29.47
_cell_measurement_theta_min 2.03
_cell_volume 1588.0(4)
_computing_cell_refinement 'STOE X-AREA'
_computing_data_collection 'STOE X-AREA'
_computing_data_reduction 'STOE X-RED'
_computing_structure_refinement JANA2006
_computing_structure_solution JANA2006
_diffrn_ambient_temperature 293
_diffrn_detector 'image plate (34 cm diameter)'
_diffrn_detector_area_resol_mean 6.67
_diffrn_measured_fraction_theta_full 0.99
_diffrn_measured_fraction_theta_max 0.99
_diffrn_measurement_device 'four-circle diffractometer'
_diffrn_measurement_device_type 'IPDS Stoe'
_diffrn_measurement_method 'rotation method'
_diffrn_radiation_monochromator graphite
_diffrn_radiation_probe x-ray
_diffrn_radiation_source 'X-ray tube'
_diffrn_radiation_type 'Mo K\a'
_diffrn_radiation_wavelength 0.71073
_diffrn_reflns_av_R_equivalents 0.1152
_diffrn_reflns_av_unetI/netI 0.0368
_diffrn_reflns_limit_h_max 11
_diffrn_reflns_limit_h_min -12
_diffrn_reflns_limit_k_max 11
_diffrn_reflns_limit_k_min -11
_diffrn_reflns_limit_l_max 27
_diffrn_reflns_limit_l_min -27
_diffrn_reflns_number 14593
_diffrn_reflns_theta_full 29.17
_diffrn_reflns_theta_max 29.17
_diffrn_reflns_theta_min 2.05
_diffrn_source 'sealed X-ray tube, 12 x 0.4 mm long-fine focus'
_diffrn_source_current 40
_diffrn_source_power 2.00
_diffrn_source_voltage 50
_exptl_absorpt_coefficient_mu 18.371
_exptl_absorpt_correction_T_max 0.6801
_exptl_absorpt_correction_T_min 0.0074
_exptl_absorpt_correction_type numerical
_exptl_absorpt_process_details X-SHAPE
_exptl_crystal_colour red
_exptl_crystal_density_diffrn 3.4506
_exptl_crystal_description 'square plate'
_exptl_crystal_F_000 1416
_exptl_crystal_size_max 0.8209
_exptl_crystal_size_mid 0.1408
_exptl_crystal_size_min 0.0099
_refine_diff_density_max 3.69
_refine_diff_density_min -5.34
_refine_ls_abs_structure_details '  2612 of Friedel pairs used in the refinement'
_refine_ls_abs_structure_Flack 0.44(3)
_refine_ls_extinction_method none
_refine_ls_goodness_of_fit_gt 7.17
_refine_ls_goodness_of_fit_ref 6.19
_refine_ls_hydrogen_treatment constr
_refine_ls_number_constraints 96
_refine_ls_number_parameters 142
_refine_ls_number_reflns 5481
_refine_ls_number_restraints 32
_refine_ls_R_factor_all 0.1616
_refine_ls_R_factor_gt 0.1219
_refine_ls_shift/su_max 0.0499
_refine_ls_shift/su_mean 0.0063
_refine_ls_structure_factor_coef F
_refine_ls_weighting_details w=1/(\s^2^(F)+0.0001F^2^)
_refine_ls_weighting_scheme sigma
_refine_ls_wR_factor_gt 0.1320
_refine_ls_wR_factor_ref 0.1346
_reflns_number_gt 3963
_reflns_number_total 5481
_reflns_threshold_expression I>2\s(I)
_cod_data_source_file ja9b06398_si_002.cif
_cod_data_source_block 3AMPYPbI4
_cod_depositor_comments
;
The following automatic conversions were performed:

'_diffrn_radiation_probe' value 'X-ray' changed to 'x-ray' according
to
/home/data/users/saulius/crontab/automatic-downloads/current/ACS/lib/dictionaries/cif_core.dic
dictionary named 'cif_core.dic' version 2.4.2 from 2011-04-26.

Automatic conversion script
Id: cif_fix_values 4973 2017-02-22 13:04:09Z antanas 
;
_cod_original_formula_sum 'C6 H10 I4 N2 Pb1'
_cod_database_code 4127721

loop_
_space_group_symop_id
_space_group_symop_operation_xyz
1 x,y,z
2 x+1/2,-y,z+1/2

loop_
_atom_site_label
_atom_site_type_symbol
_atom_site_fract_x
_atom_site_fract_y
_atom_site_fract_z
_atom_site_adp_type
_atom_site_U_iso_or_equiv
_atom_site_site_symmetry_multiplicity
_atom_site_occupancy
_atom_site_calc_flag
Pb1 Pb 0.4062(3) 0.1314(2) 0.46007(18) Uani 0.0476(6) 2 1 d
Pb2 Pb -0.0949(3) 0.6314(2) 0.45995(18) Uani 0.0482(6) 2 1 d
I1 I 0.4517(8) 0.3692(9) 0.1147(3) Uani 0.107(3) 2 1 d
I2 I 0.6881(5) 0.9165(5) 0.4704(3) Uani 0.083(2) 2 1 d
I3 I 0.6310(7) 0.3857(14) 0.4739(5) Uani 0.175(5) 2 1 d
I4 I 0.4509(9) 0.1272(10) 0.2976(4) Uani 0.125(3) 2 1 d
I5 I 0.8597(10) 0.6264(10) 0.2975(4) Uani 0.134(4) 2 1 d
I6 I 0.3599(9) 0.1321(9) 0.6152(4) Uani 0.119(3) 2 1 d
I7 I 0.1722(5) -0.1336(5) 0.4433(3) Uani 0.088(2) 2 1 d
I8 I 0.1461(5) 0.3822(5) 0.4438(3) Uani 0.091(2) 2 1 d
C2 C 0.857(4) 0.244(6) 0.221(2) Uiso 0.127(11) 2 1 d
C6 C 0.764(4) 0.309(8) 0.178(3) Uiso 0.127(11) 2 1 d
C8 C 0.389(5) -0.307(7) 0.218(3) Uiso 0.180(17) 2 1 d
C9 C 0.452(7) -0.288(10) 0.158(3) Uiso 0.180(17) 2 1 d
C4 C 0.958(6) 0.407(6) 0.118(3) Uiso 0.127(11) 2 1 d
N1 N 0.960(6) 0.136(10) 0.297(4) Uiso 0.127(11) 2 1 d
N3 N 0.428(9) -0.346(12) 0.340(4) Uiso 0.180(17) 2 1 d
C10 C 0.256(8) -0.143(8) 0.123(4) Uiso 0.180(17) 2 1 d
C3 C 1.001(4) 0.258(8) 0.212(3) Uiso 0.127(11) 2 1 d
C12 C 0.260(7) -0.241(10) 0.231(4) Uiso 0.180(17) 2 1 d
C7 C 0.462(9) -0.403(9) 0.271(3) Uiso 0.180(17) 2 1 d
C1 C 0.800(6) 0.155(9) 0.280(3) Uiso 0.127(11) 2 1 d
C11 C 0.194(7) -0.160(10) 0.183(4) Uiso 0.180(17) 2 1 d
C5 C 0.815(5) 0.390(8) 0.127(3) Uiso 0.127(11) 2 1 d
N4 N 0.385(9) -0.207(10) 0.110(3) Uiso 0.180(17) 2 1 d
N2 N 1.052(4) 0.340(7) 0.161(3) Uiso 0.127(11) 2 1 d
H1c6 H 0.660412 0.297015 0.184646 Uiso 0.1524 2 1 d
H1c9 H 0.545962 -0.333472 0.149172 Uiso 0.216 2 1 d
H1c4 H 0.994682 0.467889 0.081774 Uiso 0.1524 2 1 d
H1n1 H 0.969457 0.076551 0.331458 Uiso 0.1524 2 1 d
H2n1 H 1.004953 0.096894 0.262311 Uiso 0.1524 2 1 d
H3n1 H 0.997992 0.224894 0.306028 Uiso 0.1524 2 1 d
H1n3 H 0.509099 -0.337072 0.362959 Uiso 0.216 2 1 d
H2n3 H 0.385879 -0.256895 0.337168 Uiso 0.216 2 1 d
H3n3 H 0.36974 -0.409098 0.360343 Uiso 0.216 2 1 d
H1c10 H 0.207195 -0.085359 0.088409 Uiso 0.216 2 1 d
H1c3 H 1.068312 0.209689 0.242446 Uiso 0.1524 2 1 d
H1c12 H 0.215888 -0.253028 0.274116 Uiso 0.216 2 1 d
H1c7 H 0.565774 -0.402857 0.263689 Uiso 0.216 2 1 d
H2c7 H 0.42808 -0.506616 0.266424 Uiso 0.216 2 1 d
H1c1 H 0.761093 0.059951 0.265116 Uiso 0.1524 2 1 d
H2c1 H 0.756522 0.224147 0.312133 Uiso 0.1524 2 1 d
H1c11 H 0.100585 -0.113445 0.192134 Uiso 0.216 2 1 d
H1c5 H 0.747338 0.437179 0.095903 Uiso 0.1524 2 1 d
H1n4 H 0.426506 -0.194971 0.071264 Uiso 0.216 2 1 d
H1n2 H 1.145494 0.350014 0.154682 Uiso 0.1524 2 1 d

loop_
_atom_site_aniso_label
_atom_site_aniso_type_symbol
_atom_site_aniso_U_11
_atom_site_aniso_U_22
_atom_site_aniso_U_33
_atom_site_aniso_U_12
_atom_site_aniso_U_13
_atom_site_aniso_U_23
Pb1 Pb 0.0329(9) 0.0396(10) 0.0703(12) 0.0079(12) 0.0095(7) 0.0032(16)
Pb2 Pb 0.0322(9) 0.0408(10) 0.0715(12) 0.0077(12) -0.0080(7) 0.0000(16)
I1 I 0.139(5) 0.123(4) 0.060(4) 0.045(4) -0.045(4) -0.013(4)
I2 I 0.069(3) 0.050(2) 0.130(5) 0.023(2) -0.010(3) -0.013(3)
I3 I 0.066(4) 0.283(12) 0.176(9) -0.067(6) 0.009(4) 0.003(9)
I4 I 0.174(7) 0.132(5) 0.070(5) -0.058(5) 0.032(5) -0.025(4)
I5 I 0.196(8) 0.137(5) 0.070(6) 0.061(6) -0.028(5) -0.008(4)
I6 I 0.156(6) 0.144(5) 0.057(4) 0.052(5) 0.050(4) 0.001(4)
I7 I 0.071(3) 0.049(2) 0.145(5) -0.050(2) -0.019(3) 0.006(3)
I8 I 0.089(4) 0.059(2) 0.124(5) 0.069(3) 0.031(3) 0.038(3)

loop_
_atom_type_symbol
_atom_type_scat_dispersion_real
_atom_type_scat_dispersion_imag
_atom_type_scat_source
C 0.0033 0.0016 'International Tables Vol C tables 4.2.6.8 and 6.1.1.1'
H 0.0000 0.0000 'International Tables Vol C tables 4.2.6.8 and 6.1.1.1'
I -0.4742 1.8119 'International Tables Vol C tables 4.2.6.8 and 6.1.1.1'
N 0.0061 0.0033 'International Tables Vol C tables 4.2.6.8 and 6.1.1.1'
Pb -3.3944 10.1111 'International Tables Vol C tables 4.2.6.8 and 6.1.1.1'

loop_
_geom_angle_atom_site_label_1
_geom_angle_atom_site_label_2
_geom_angle_atom_site_label_3
_geom_angle_site_symmetry_1
_geom_angle_site_symmetry_3
_geom_angle
I2 Pb1 I3 1_545 . 83.4(2)
I2 Pb1 I4 1_545 . 87.4(2)
I2 Pb1 I6 1_545 . 92.8(2)
I2 Pb1 I7 1_545 . 96.61(12)
I2 Pb1 I8 1_545 . 173.11(15)
I3 Pb1 I4 . . 90.7(3)
I3 Pb1 I6 . . 90.1(3)
I3 Pb1 I7 . . 179.1(3)
I3 Pb1 I8 . . 90.2(2)
I4 Pb1 I6 . . 179.2(2)
I4 Pb1 I7 . . 88.5(2)
I4 Pb1 I8 . . 90.1(2)
I6 Pb1 I7 . . 90.7(2)
I6 Pb1 I8 . . 89.81(19)
I7 Pb1 I8 . . 89.73(14)
I1 Pb2 I2 2_465 1_455 91.2(2)
I1 Pb2 I3 2_465 1_455 91.1(2)
I1 Pb2 I5 2_465 1_455 179.0(2)
I1 Pb2 I7 2_465 1_565 90.00(19)
I1 Pb2 I8 2_465 . 90.30(19)
I2 Pb2 I3 1_455 1_455 92.1(2)
I2 Pb2 I5 1_455 1_455 89.8(2)
I2 Pb2 I7 1_455 1_565 88.48(12)
I2 Pb2 I8 1_455 . 172.85(16)
I3 Pb2 I5 1_455 1_455 88.8(2)
I3 Pb2 I7 1_455 1_565 178.8(2)
I3 Pb2 I8 1_455 . 94.8(2)
I5 Pb2 I7 1_455 1_565 90.1(2)
I5 Pb2 I8 1_455 . 88.7(2)
I7 Pb2 I8 1_565 . 84.53(14)
Pb2 I1 N4 2_564 1_565 87.6(10)
Pb2 I1 N2 2_564 1_455 96.2(9)
N4 I1 N2 1_565 1_455 85.2(15)
Pb1 I2 Pb2 1_565 1_655 162.93(19)
Pb1 I2 N3 1_565 1_565 80.2(13)
Pb1 I2 N4 1_565 2_565 91.6(11)
Pb2 I2 N3 1_655 1_565 83.1(13)
Pb2 I2 N4 1_655 2_565 104.7(11)
N3 I2 N4 1_565 2_565 171.0(16)
Pb1 I3 Pb2 . 1_655 168.0(4)
Pb1 I3 N3 . 1_565 93.6(14)
Pb1 I3 N4 . 2_555 99.6(13)
Pb2 I3 N3 1_655 1_565 84.8(14)
Pb2 I3 N4 1_655 2_555 82.6(12)
N3 I3 N4 1_565 2_555 166.7(19)
Pb2 I5 N3 1_655 1_565 85.1(11)
Pb2 I5 N2 1_655 . 127.7(8)
N3 I5 N2 1_565 . 126.5(15)
Pb1 I7 Pb2 . 1_545 166.1(2)
Pb1 I7 N1 . 1_455 88.2(10)
Pb1 I7 N3 . . 90.1(15)
Pb2 I7 N1 1_545 1_455 94.8(9)
Pb2 I7 N3 1_545 . 102.6(16)
N1 I7 N3 1_455 . 101.2(17)
Pb1 I8 Pb2 . . 168.2(2)
Pb1 I8 N1 . 1_455 90.9(10)
Pb1 I8 N3 . 1_565 89.2(14)
Pb2 I8 N1 . 1_455 98.9(10)
Pb2 I8 N3 . 1_565 95.0(14)
N1 I8 N3 1_455 1_565 102.5(16)
C6 C2 C3 . . 120(5)
C6 C2 C1 . . 120(4)
C3 C2 C1 . . 120(4)
C2 C6 C5 . . 120(4)
C2 C6 H1c6 . . 120
C5 C6 H1c6 . . 120
C9 C8 C12 . . 120(6)
C9 C8 C7 . . 120(6)
C12 C8 C7 . . 120(6)
C8 C9 N4 . . 120(6)
C8 C9 H1c9 . . 120
N4 C9 H1c9 . . 120
C5 C4 N2 . . 120(5)
C5 C4 H1c4 . . 120
N2 C4 H1c4 . . 120
I7 N1 I8 1_655 1_655 66.9(11)
I7 N1 C1 1_655 . 131(5)
I7 N1 H1n1 1_655 . 21.68
I7 N1 H2n1 1_655 . 95.74
I7 N1 H3n1 1_655 . 100.01
I8 N1 C1 1_655 . 121(5)
I8 N1 H1n1 1_655 . 73.05
I8 N1 H2n1 1_655 . 125.94
I8 N1 H3n1 1_655 . 36.53
C1 N1 H1n1 . . 109.47
C1 N1 H2n1 . . 109.47
C1 N1 H3n1 . . 109.47
H1n1 N1 H2n1 . . 109.47
H1n1 N1 H3n1 . . 109.47
H2n1 N1 H3n1 . . 109.47
I2 N3 I3 1_545 1_545 69.8(13)
I2 N3 I5 1_545 1_545 67.1(13)
I2 N3 I7 1_545 . 74.6(17)
I2 N3 I8 1_545 1_545 111.6(18)
I2 N3 C7 1_545 . 129(5)
I2 N3 H1n3 1_545 . 32.02
I2 N3 H2n3 1_545 . 78.44
I2 N3 H3n3 1_545 . 114.38
I3 N3 I5 1_545 1_545 69.7(14)
I3 N3 I7 1_545 . 103.1(19)
I3 N3 I8 1_545 1_545 67.1(15)
I3 N3 C7 1_545 . 108(5)
I3 N3 H1n3 1_545 . 46.59
I3 N3 H2n3 1_545 . 140.81
I3 N3 H3n3 1_545 . 66.3
I5 N3 I7 1_545 . 141(3)
I5 N3 I8 1_545 1_545 133(3)
I5 N3 C7 1_545 . 66(4)
I5 N3 H1n3 1_545 . 44.44
I5 N3 H2n3 1_545 . 118.19
I5 N3 H3n3 1_545 . 130.94
I7 N3 I8 . 1_545 66.9(14)
I7 N3 C7 . . 146(5)
I7 N3 H1n3 . . 102.06
I7 N3 H2n3 . . 44.95
I7 N3 H3n3 . . 70.91
I8 N3 C7 1_545 . 113(6)
I8 N3 H1n3 1_545 . 108.88
I8 N3 H2n3 1_545 . 106.17
I8 N3 H3n3 1_545 . 4.13
C7 N3 H1n3 . . 109.47
C7 N3 H2n3 . . 109.47
C7 N3 H3n3 . . 109.47
H1n3 N3 H2n3 . . 109.47
H1n3 N3 H3n3 . . 109.47
H2n3 N3 H3n3 . . 109.47
C11 C10 N4 . . 120(7)
C11 C10 H1c10 . . 120
N4 C10 H1c10 . . 120
C2 C3 N2 . . 120(5)
C2 C3 H1c3 . . 120
N2 C3 H1c3 . . 120
C8 C12 C11 . . 120(7)
C8 C12 H1c12 . . 120
C11 C12 H1c12 . . 120
C8 C7 N3 . . 111(7)
C8 C7 H1c7 . . 109.47
C8 C7 H2c7 . . 109.47
N3 C7 H1c7 . . 109.47
N3 C7 H2c7 . . 109.47
H1c7 C7 H2c7 . . 107.93
C2 C1 N1 . . 84(4)
C2 C1 H1c1 . . 109.47
C2 C1 H2c1 . . 109.47
N1 C1 H1c1 . . 109.47
N1 C1 H2c1 . . 109.47
H1c1 C1 H2c1 . . 126.86
C10 C11 C12 . . 120(7)
C10 C11 H1c11 . . 120
C12 C11 H1c11 . . 120
C6 C5 C4 . . 120(5)
C6 C5 H1c5 . . 120
C4 C5 H1c5 . . 120
I1 N4 I2 1_545 2_464 133.3(19)
I1 N4 I3 1_545 2_454 73.3(15)
I1 N4 C9 1_545 . 52(5)
I1 N4 C10 1_545 . 123(5)
I1 N4 H1n4 1_545 . 93.87
I2 N4 I3 2_464 2_454 61.8(10)
I2 N4 C9 2_464 . 175(6)
I2 N4 C10 2_464 . 59(4)
I2 N4 H1n4 2_464 . 61.23
I3 N4 C9 2_454 . 123(6)
I3 N4 C10 2_454 . 77(5)
I3 N4 H1n4 2_454 . 71.53
C9 N4 C10 . . 120(7)
C9 N4 H1n4 . . 120
C10 N4 H1n4 . . 120
I1 N2 I5 1_655 . 122.3(14)
I1 N2 C4 1_655 . 116(4)
I1 N2 C3 1_655 . 124(3)
I1 N2 H1n2 1_655 . 6.39
I5 N2 C4 . . 83(3)
I5 N2 C3 . . 71(4)
I5 N2 H1n2 . . 116.89
C4 N2 C3 . . 120(4)
C4 N2 H1n2 . . 120
C3 N2 H1n2 . . 120

loop_
_geom_bond_atom_site_label_1
_geom_bond_atom_site_label_2
_geom_bond_site_symmetry_2
_geom_bond_distance
Pb1 I2 1_545 3.196(5)
Pb1 I3 . 3.044(10)
Pb1 I4 . 3.249(9)
Pb1 I6 . 3.106(8)
Pb1 I7 . 3.174(5)
Pb1 I8 . 3.253(6)
Pb2 I1 2_465 3.097(8)
Pb2 I2 1_455 3.198(5)
Pb2 I3 1_455 3.313(10)
Pb2 I5 1_455 3.247(9)
Pb2 I7 1_565 3.211(5)
Pb2 I8 . 3.118(5)
I1 N4 1_565 3.77(9)
I1 N2 1_455 3.77(4)
I2 N3 1_565 4.19(9)
I2 N4 2_565 4.18(8)
I3 N3 1_565 4.00(9)
I3 N4 2_555 3.89(7)
I5 N3 1_565 4.04(8)
I5 N2 . 4.09(6)
I7 N1 1_455 4.22(8)
I7 N3 . 3.62(9)
I8 N1 1_455 4.00(8)
I8 N3 1_565 4.07(9)
C2 C6 . 1.33(7)
C2 C3 . 1.33(5)
C2 C1 . 1.50(8)
C6 C5 . 1.33(9)
C6 H1c6 . 0.96
C8 C9 . 1.33(8)
C8 C12 . 1.33(8)
C8 C7 . 1.50(9)
C9 N4 . 1.33(10)
C9 H1c9 . 0.96
C4 C5 . 1.33(7)
C4 N2 . 1.33(7)
C4 H1c4 . 0.96
N1 C1 . 1.50(8)
N1 H1n1 . 0.87
N1 H2n1 . 0.87
N1 H3n1 . 0.87
N3 C7 . 1.50(11)
N3 H1n3 . 0.87
N3 H2n3 . 0.87
N3 H3n3 . 0.87
C10 C11 . 1.33(11)
C10 N4 . 1.33(11)
C10 H1c10 . 0.96
C3 N2 . 1.33(8)
C3 H1c3 . 0.96
C12 C11 . 1.33(11)
C12 H1c12 . 0.96
C7 H1c7 . 0.96
C7 H2c7 . 0.96
C1 H1c1 . 0.96
C1 H2c1 . 0.96
C11 H1c11 . 0.96
C5 H1c5 . 0.96
N4 H1n4 . 0.87
N2 H1n2 . 0.87

loop_
_geom_hbond_atom_site_label_D
_geom_hbond_atom_site_label_H
_geom_hbond_atom_site_label_A
_geom_hbond_distance_DH
_geom_hbond_distance_HA
_geom_hbond_distance_DA
_geom_hbond_angle_DHA
C6 H1c6 I1 0.96 2.44 3.16(4) 131.85
N1 H2n1 C3 0.87 1.73 2.03(10) 96.69
N3 H2n3 C12 0.87 2.40 2.81(11) 108.55
C3 H1c3 N1 0.96 1.60 2.03(10) 101.94
C12 H1c12 N3 0.96 2.47 2.81(11) 100.24

loop_
_twin_individual_id
_twin_individual_mass_fraction_refined
_twin_individual_twin_matrix_11
_twin_individual_twin_matrix_12
_twin_individual_twin_matrix_13
_twin_individual_twin_matrix_21
_twin_individual_twin_matrix_22
_twin_individual_twin_matrix_23
_twin_individual_twin_matrix_31
_twin_individual_twin_matrix_32
_twin_individual_twin_matrix_33
1 0.56(3) 1 0 0 0 1 0 0 0 1
2 0.44(3) -1 0 0 0 -1 0 0 0 -1

loop_
_restr_distance_atom_site_label_1
_restr_distance_atom_site_label_2
_restr_distance_target
_restr_distance_target_weight_param
N1 C1 1.5 0.001
C1 C2 1.5 0.001
N3 C7 1.5 0.001
C7 C8 1.5 0.001
C2 C3 1.33 0.001
C3 N2 1.33 0.001
N2 C4 1.33 0.001
C4 C5 1.33 0.001
C5 C6 1.33 0.001
C6 C2 1.33 0.001
C8 C9 1.33 0.001
C9 N4 1.33 0.001
N4 C10 1.33 0.001
C10 C11 1.33 0.001
C11 C12 1.33 0.001
C12 C8 1.33 0.001

loop_
_restr_angle_atom_site_label_1
_restr_angle_atom_site_label_2
_restr_angle_atom_site_label_3
_restr_angle_target
_restr_angle_target_weight_param
C1 C2 C3 120 0.01
C1 C2 C6 120 0.01
C2 C3 N2 120 0.01
C3 N2 C4 120 0.01
N2 C4 C5 120 0.01
C4 C5 C6 120 0.01
C5 C6 C2 120 0.01
C6 C2 C3 120 0.01
C7 C8 C9 120 0.01
C7 C8 C12 120 0.01
C8 C9 N4 120 0.01
C9 N4 C10 120 0.01
N4 C10 C11 120 0.01
C10 C11 C12 120 0.01
C11 C12 C8 120 0.01
C12 C8 C9 120 0.01
